data_4082119
loop_
_publ_author_name
'Jun, Sung Hae'
'Park, Ji Hae'
'Lee, Chun Sun'
'Park, Seong Yeon'
'Go, Min Jeong'
'Lee, Junseong'
'Lee, Bun Yeoul'

_publ_section_title
;
 Preparation of Phosphine-Amido Hafnium and Zirconium Complexes for Olefin
 Polymerization
;
_journal_issue 24
_journal_name_full Organometallics
_journal_page_first 7357
_journal_paper_doi 10.1021/om400899g
_journal_volume 32
_journal_year 2013
_chemical_formula_sum 'C42 H43 Hf N P'
_chemical_formula_weight 771.23
_chemical_name_systematic
; 
 ? 
;
_space_group_IT_number 2
_symmetry_cell_setting triclinic
_symmetry_space_group_name_Hall '-P 1'
_symmetry_space_group_name_H-M 'P -1'
_atom_sites_solution_hydrogens geom
_atom_sites_solution_primary direct
_atom_sites_solution_secondary difmap
_audit_creation_method SHELXL-97
_cell_angle_alpha 98.3890(10)
_cell_angle_beta 103.1840(10)
_cell_angle_gamma 95.3820(10)
_cell_formula_units_Z 2
_cell_length_a 9.6432(3)
_cell_length_b 9.7798(3)
_cell_length_c 19.0879(5)
_cell_measurement_reflns_used 9923
_cell_measurement_temperature 100(2)
_cell_measurement_theta_max 37.81
_cell_measurement_theta_min 2.20
_cell_volume 1718.80(9)
_computing_cell_refinement 'Bruker SAINT'
_computing_data_collection 'Bruker APEX2'
_computing_data_reduction 'Bruker SAINT'
_computing_molecular_graphics 'Bruker SHELXTL'
_computing_publication_material 'Bruker SHELXTL'
_computing_structure_refinement 'SHELXL-97 (Sheldrick, 2008)'
_computing_structure_solution 'SHELXS-97 (Sheldrick, 2008)'
_diffrn_ambient_temperature 100(2)
_diffrn_measured_fraction_theta_full 0.998
_diffrn_measured_fraction_theta_max 0.998
_diffrn_measurement_device_type 'Bruker APEX-II CCD'
_diffrn_measurement_method '\f and \w scans'
_diffrn_radiation_monochromator graphite
_diffrn_radiation_source 'fine-focus sealed tube'
_diffrn_radiation_type MoK\a
_diffrn_radiation_wavelength 0.71073
_diffrn_reflns_av_R_equivalents 0.0184
_diffrn_reflns_av_sigmaI/netI 0.0128
_diffrn_reflns_limit_h_max 11
_diffrn_reflns_limit_h_min -10
_diffrn_reflns_limit_k_max 11
_diffrn_reflns_limit_k_min -11
_diffrn_reflns_limit_l_max 22
_diffrn_reflns_limit_l_min -22
_diffrn_reflns_number 36714
_diffrn_reflns_theta_full 25.00
_diffrn_reflns_theta_max 25.00
_diffrn_reflns_theta_min 1.11
_exptl_absorpt_coefficient_mu 3.111
_exptl_absorpt_correction_T_max 0.7889
_exptl_absorpt_correction_T_min 0.7461
_exptl_absorpt_correction_type empirical
_exptl_absorpt_process_details SADABS
_exptl_crystal_density_diffrn 1.490
_exptl_crystal_density_method 'not measured'
_exptl_crystal_F_000 778
_exptl_crystal_size_max 0.10
_exptl_crystal_size_mid 0.10
_exptl_crystal_size_min 0.08
_refine_diff_density_max 0.495
_refine_diff_density_min -0.994
_refine_diff_density_rms 0.058
_refine_ls_extinction_method none
_refine_ls_goodness_of_fit_ref 1.080
_refine_ls_hydrogen_treatment mixed
_refine_ls_matrix_type full
_refine_ls_number_parameters 408
_refine_ls_number_reflns 6051
_refine_ls_number_restraints 0
_refine_ls_restrained_S_all 1.080
_refine_ls_R_factor_all 0.0156
_refine_ls_R_factor_gt 0.0146
_refine_ls_shift/su_max 0.009
_refine_ls_shift/su_mean 0.000
_refine_ls_structure_factor_coef Fsqd
_refine_ls_weighting_details 'calc w=1/[\s^2^(Fo^2^)+(0.0162P)^2^+1.6475P] where P=(Fo^2^+2Fc^2^)/3'
_refine_ls_weighting_scheme calc
_refine_ls_wR_factor_gt 0.0357
_refine_ls_wR_factor_ref 0.0362
_reflns_number_gt 5824
_reflns_number_total 6051
_reflns_threshold_expression >2sigma(I)
_cod_data_source_file om400899g_si_002.cif
_cod_data_source_block compound14
_cod_depositor_comments
;
The following automatic conversions were performed:

'_symmetry_cell_setting' value 'Triclinic' changed to 'triclinic'
according to /home/saulius/struct/CIF-dictionaries/cif_core.dic
dictionary named 'cif_core.dic' version 2.4.2 from 2011-04-26.

Automatic conversion script
Id: cif_fix_values 1891 2012-01-12 08:04:46Z andrius 
;
_cod_original_sg_symbol_H-M P-1
_cod_database_code 4082119

loop_
_symmetry_equiv_pos_as_xyz
'x, y, z'
'-x, -y, -z'

loop_
_atom_site_label
_atom_site_type_symbol
_atom_site_fract_x
_atom_site_fract_y
_atom_site_fract_z
_atom_site_U_iso_or_equiv
_atom_site_adp_type
_atom_site_occupancy
_atom_site_symmetry_multiplicity
_atom_site_calc_flag
_atom_site_refinement_flags
Hf1 Hf 0.866263(9) 0.734150(8) 0.744381(4) 0.01261(3) Uani 1 1 d .
N1 N 0.67075(18) 0.70801(17) 0.66403(9) 0.0133(3) Uani 1 1 d .
H1 H 0.7026 0.6378 0.6358 0.016 Uiso 1 1 calc R
P1 P 0.70320(6) 0.49935(5) 0.74861(3) 0.01244(10) Uani 1 1 d .
C1 C 0.4095(2) 0.6433(2) 0.60308(12) 0.0179(4) Uani 1 1 d .
H1A H 0.4092 0.7138 0.5737 0.021 Uiso 1 1 calc R
C2 C 0.2831(2) 0.5580(2) 0.59770(12) 0.0195(5) Uani 1 1 d .
H2 H 0.1977 0.5712 0.5645 0.023 Uiso 1 1 calc R
C3 C 0.2782(2) 0.4537(2) 0.63947(12) 0.0192(5) Uani 1 1 d .
H3 H 0.1904 0.3969 0.6358 0.023 Uiso 1 1 calc R
C4 C 0.4037(2) 0.4342(2) 0.68655(11) 0.0162(4) Uani 1 1 d .
H4 H 0.4026 0.3629 0.7154 0.019 Uiso 1 1 calc R
C5 C 0.5313(2) 0.5181(2) 0.69202(11) 0.0135(4) Uani 1 1 d .
C6 C 0.5379(2) 0.6270(2) 0.65144(11) 0.0130(4) Uani 1 1 d .
C7 C 0.6965(2) 0.8061(2) 0.61454(11) 0.0174(4) Uani 1 1 d .
H7 H 0.7992 0.8482 0.6342 0.021 Uiso 1 1 calc R
C8 C 0.6877(3) 0.7321(3) 0.53710(12) 0.0253(5) Uani 1 1 d .
H8A H 0.7517 0.6599 0.5391 0.038 Uiso 1 1 calc R
H8B H 0.7170 0.7999 0.5084 0.038 Uiso 1 1 calc R
H8C H 0.5887 0.6891 0.5141 0.038 Uiso 1 1 calc R
C9 C 0.6100(3) 0.9307(2) 0.61541(13) 0.0246(5) Uani 1 1 d .
H9A H 0.5192 0.9063 0.5779 0.037 Uiso 1 1 calc R
H9B H 0.6658 1.0114 0.6053 0.037 Uiso 1 1 calc R
H9C H 0.5900 0.9539 0.6635 0.037 Uiso 1 1 calc R
C10 C 0.7761(2) 0.3701(2) 0.69294(11) 0.0135(4) Uani 1 1 d .
C11 C 0.8863(2) 0.2993(2) 0.72502(11) 0.0163(4) Uani 1 1 d .
H11 H 0.9153 0.3089 0.7767 0.020 Uiso 1 1 calc R
C12 C 0.9535(2) 0.2151(2) 0.68201(12) 0.0181(4) Uani 1 1 d .
H12 H 1.0275 0.1663 0.7042 0.022 Uiso 1 1 calc R
C13 C 0.9131(2) 0.2019(2) 0.60678(12) 0.0191(5) Uani 1 1 d .
H13 H 0.9602 0.1451 0.5774 0.023 Uiso 1 1 calc R
C14 C 0.8036(2) 0.2717(2) 0.57429(12) 0.0205(5) Uani 1 1 d .
H14 H 0.7757 0.2622 0.5226 0.025 Uiso 1 1 calc R
C15 C 0.7347(2) 0.3551(2) 0.61679(11) 0.0174(4) Uani 1 1 d .
H15 H 0.6593 0.4020 0.5942 0.021 Uiso 1 1 calc R
C16 C 0.6675(2) 0.4284(2) 0.82595(11) 0.0127(4) Uani 1 1 d .
C17 C 0.6615(2) 0.5254(2) 0.88612(12) 0.0176(4) Uani 1 1 d .
H17 H 0.6764 0.6223 0.8848 0.021 Uiso 1 1 calc R
C18 C 0.6338(2) 0.4809(2) 0.94777(12) 0.0202(5) Uani 1 1 d .
H18 H 0.6283 0.5471 0.9884 0.024 Uiso 1 1 calc R
C19 C 0.6144(2) 0.3402(2) 0.95010(12) 0.0217(5) Uani 1 1 d .
H19 H 0.5982 0.3098 0.9930 0.026 Uiso 1 1 calc R
C20 C 0.6184(2) 0.2429(2) 0.89020(13) 0.0220(5) Uani 1 1 d .
H20 H 0.6031 0.1461 0.8918 0.026 Uiso 1 1 calc R
C21 C 0.6447(2) 0.2867(2) 0.82804(11) 0.0167(4) Uani 1 1 d .
H21 H 0.6472 0.2201 0.7870 0.020 Uiso 1 1 calc R
C22 C 1.0089(2) 0.6918(2) 0.85067(12) 0.0196(5) Uani 1 1 d .
H22A H 1.0910 0.7672 0.8642 0.023 Uiso 1 1 calc R
H22B H 0.9528 0.7099 0.8877 0.023 Uiso 1 1 calc R
C23 C 1.0734(2) 0.5622(2) 0.86486(11) 0.0169(4) Uani 1 1 d .
C24 C 1.1877(2) 0.5218(2) 0.83608(12) 0.0207(5) Uani 1 1 d .
H24 H 1.2296 0.5811 0.8091 0.025 Uiso 1 1 calc R
C25 C 1.2410(2) 0.3973(3) 0.84605(12) 0.0249(5) Uani 1 1 d .
H25 H 1.3184 0.3726 0.8258 0.030 Uiso 1 1 calc R
C26 C 1.1826(3) 0.3085(2) 0.88520(12) 0.0242(5) Uani 1 1 d .
H26 H 1.2171 0.2219 0.8906 0.029 Uiso 1 1 calc R
C27 C 1.0728(2) 0.3485(2) 0.91633(12) 0.0223(5) Uani 1 1 d .
H27 H 1.0332 0.2896 0.9443 0.027 Uiso 1 1 calc R
C28 C 1.0206(2) 0.4734(2) 0.90702(11) 0.0190(5) Uani 1 1 d .
H28 H 0.9469 0.4997 0.9298 0.023 Uiso 1 1 calc R
C29 C 0.8576(2) 0.9553(2) 0.79380(12) 0.0178(4) Uani 1 1 d .
H29A H 0.9551 1.0047 0.8178 0.021 Uiso 1 1 calc R
H29B H 0.8094 1.0073 0.7566 0.021 Uiso 1 1 calc R
C30 C 0.7717(2) 0.9363(2) 0.84825(12) 0.0169(4) Uani 1 1 d .
C31 C 0.8338(3) 0.9700(2) 0.92350(12) 0.0225(5) Uani 1 1 d .
H31 H 0.9323 1.0077 0.9400 0.027 Uiso 1 1 calc R
C32 C 0.7560(3) 0.9498(3) 0.97427(13) 0.0273(5) Uani 1 1 d .
H32 H 0.8011 0.9746 1.0249 0.033 Uiso 1 1 calc R
C33 C 0.6124(3) 0.8935(2) 0.95196(13) 0.0264(5) Uani 1 1 d .
H33 H 0.5587 0.8797 0.9869 0.032 Uiso 1 1 calc R
C34 C 0.5487(3) 0.8577(2) 0.87817(14) 0.0247(5) Uani 1 1 d .
H34 H 0.4504 0.8187 0.8624 0.030 Uiso 1 1 calc R
C35 C 0.6265(2) 0.8781(2) 0.82659(12) 0.0199(5) Uani 1 1 d .
H35 H 0.5808 0.8522 0.7761 0.024 Uiso 1 1 calc R
C36 C 1.0224(2) 0.6960(2) 0.67582(12) 0.0184(4) Uani 1 1 d .
H36A H 1.0881 0.6336 0.6980 0.022 Uiso 1 1 calc R
H36B H 0.9681 0.6453 0.6271 0.022 Uiso 1 1 calc R
C37 C 1.1112(2) 0.8206(2) 0.66533(12) 0.0176(4) Uani 1 1 d .
C38 C 1.0928(2) 0.8642(2) 0.59763(12) 0.0192(5) Uani 1 1 d .
H38 H 1.0203 0.8142 0.5572 0.023 Uiso 1 1 calc R
C39 C 1.1783(3) 0.9790(2) 0.58828(13) 0.0239(5) Uani 1 1 d .
H39 H 1.1646 1.0055 0.5415 0.029 Uiso 1 1 calc R
C40 C 1.2827(3) 1.0549(2) 0.64598(15) 0.0292(6) Uani 1 1 d .
H40 H 1.3412 1.1333 0.6393 0.035 Uiso 1 1 calc R
C41 C 1.3014(3) 1.0155(3) 0.71391(14) 0.0314(6) Uani 1 1 d .
H41 H 1.3724 1.0678 0.7542 0.038 Uiso 1 1 calc R
C42 C 1.2173(2) 0.9004(3) 0.72352(13) 0.0255(5) Uani 1 1 d .
H42 H 1.2317 0.8748 0.7705 0.031 Uiso 1 1 calc R

loop_
_atom_site_aniso_label
_atom_site_aniso_U_11
_atom_site_aniso_U_22
_atom_site_aniso_U_33
_atom_site_aniso_U_23
_atom_site_aniso_U_13
_atom_site_aniso_U_12
Hf1 0.01309(5) 0.01234(5) 0.01317(5) 0.00346(3) 0.00418(3) 0.00118(3)
N1 0.0159(9) 0.0113(8) 0.0145(9) 0.0032(7) 0.0059(7) 0.0032(7)
P1 0.0146(3) 0.0113(2) 0.0122(3) 0.0034(2) 0.0041(2) 0.00192(19)
C1 0.0175(11) 0.0187(11) 0.0192(11) 0.0077(9) 0.0044(9) 0.0053(9)
C2 0.0143(11) 0.0224(11) 0.0208(11) 0.0016(9) 0.0023(9) 0.0055(9)
C3 0.0164(11) 0.0182(11) 0.0233(12) 0.0012(9) 0.0080(9) -0.0004(8)
C4 0.0199(11) 0.0134(10) 0.0168(11) 0.0025(8) 0.0078(9) 0.0018(8)
C5 0.0150(10) 0.0129(10) 0.0138(10) 0.0009(8) 0.0060(8) 0.0040(8)
C6 0.0148(10) 0.0120(10) 0.0129(10) 0.0002(8) 0.0059(8) 0.0023(8)
C7 0.0159(11) 0.0190(11) 0.0182(11) 0.0088(9) 0.0036(9) 0.0003(8)
C8 0.0253(12) 0.0338(13) 0.0185(12) 0.0096(10) 0.0067(10) 0.0012(10)
C9 0.0245(12) 0.0192(11) 0.0314(13) 0.0129(10) 0.0039(10) 0.0027(9)
C10 0.0136(10) 0.0119(10) 0.0150(10) 0.0023(8) 0.0049(8) -0.0012(8)
C11 0.0166(11) 0.0185(11) 0.0139(10) 0.0048(8) 0.0030(8) 0.0013(8)
C12 0.0151(10) 0.0187(11) 0.0214(11) 0.0061(9) 0.0036(9) 0.0054(8)
C13 0.0195(11) 0.0201(11) 0.0197(11) 0.0020(9) 0.0092(9) 0.0052(9)
C14 0.0254(12) 0.0240(12) 0.0134(11) 0.0042(9) 0.0056(9) 0.0068(9)
C15 0.0194(11) 0.0180(11) 0.0155(11) 0.0050(8) 0.0029(9) 0.0063(9)
C16 0.0108(10) 0.0154(10) 0.0128(10) 0.0047(8) 0.0032(8) 0.0018(8)
C17 0.0181(11) 0.0148(10) 0.0206(11) 0.0018(9) 0.0072(9) 0.0019(8)
C18 0.0188(11) 0.0256(12) 0.0147(11) -0.0029(9) 0.0065(9) -0.0003(9)
C19 0.0207(11) 0.0311(13) 0.0170(11) 0.0099(9) 0.0082(9) 0.0032(9)
C20 0.0260(12) 0.0163(11) 0.0285(12) 0.0097(9) 0.0117(10) 0.0054(9)
C21 0.0211(11) 0.0140(10) 0.0165(11) 0.0014(8) 0.0080(9) 0.0038(8)
C22 0.0194(11) 0.0214(11) 0.0173(11) 0.0041(9) 0.0031(9) 0.0020(9)
C23 0.0152(10) 0.0203(11) 0.0120(10) 0.0011(8) -0.0018(8) 0.0007(8)
C24 0.0177(11) 0.0297(12) 0.0150(11) 0.0066(9) 0.0035(9) 0.0015(9)
C25 0.0205(12) 0.0379(14) 0.0177(11) 0.0053(10) 0.0041(9) 0.0117(10)
C26 0.0267(12) 0.0249(12) 0.0194(12) 0.0047(9) -0.0011(10) 0.0100(10)
C27 0.0227(12) 0.0282(12) 0.0143(11) 0.0076(9) -0.0002(9) 0.0007(9)
C28 0.0152(11) 0.0280(12) 0.0130(10) 0.0033(9) 0.0018(8) 0.0038(9)
C29 0.0204(11) 0.0132(10) 0.0200(11) 0.0032(8) 0.0057(9) 0.0002(8)
C30 0.0224(11) 0.0093(10) 0.0216(11) 0.0037(8) 0.0081(9) 0.0064(8)
C31 0.0233(12) 0.0239(12) 0.0203(12) 0.0041(9) 0.0045(9) 0.0054(9)
C32 0.0372(14) 0.0292(13) 0.0195(12) 0.0088(10) 0.0092(11) 0.0118(11)
C33 0.0368(14) 0.0205(12) 0.0324(13) 0.0126(10) 0.0224(11) 0.0105(10)
C34 0.0243(12) 0.0161(11) 0.0381(14) 0.0060(10) 0.0149(11) 0.0048(9)
C35 0.0231(12) 0.0127(10) 0.0235(12) 0.0010(9) 0.0058(9) 0.0030(9)
C36 0.0166(11) 0.0226(11) 0.0186(11) 0.0057(9) 0.0068(9) 0.0057(9)
C37 0.0143(10) 0.0192(11) 0.0221(11) 0.0030(9) 0.0087(9) 0.0076(8)
C38 0.0178(11) 0.0194(11) 0.0214(11) 0.0012(9) 0.0074(9) 0.0051(9)
C39 0.0288(13) 0.0190(11) 0.0302(13) 0.0069(10) 0.0164(11) 0.0080(10)
C40 0.0260(13) 0.0185(12) 0.0459(16) 0.0011(11) 0.0183(12) 0.0012(10)
C41 0.0191(12) 0.0318(14) 0.0368(15) -0.0076(11) 0.0044(11) -0.0021(10)
C42 0.0190(12) 0.0335(13) 0.0230(12) 0.0026(10) 0.0046(10) 0.0041(10)

loop_
_atom_type_symbol
_atom_type_description
_atom_type_scat_dispersion_real
_atom_type_scat_dispersion_imag
_atom_type_scat_source
C C 0.0033 0.0016 'International Tables Vol C Tables 4.2.6.8 and 6.1.1.4'
H H 0.0000 0.0000 'International Tables Vol C Tables 4.2.6.8 and 6.1.1.4'
N N 0.0061 0.0033 'International Tables Vol C Tables 4.2.6.8 and 6.1.1.4'
P P 0.1023 0.0942 'International Tables Vol C Tables 4.2.6.8 and 6.1.1.4'
Hf Hf -0.5830 6.1852 'International Tables Vol C Tables 4.2.6.8 and 6.1.1.4'

loop_
_geom_angle_atom_site_label_1
_geom_angle_atom_site_label_2
_geom_angle_atom_site_label_3
_geom_angle
N1 Hf1 C36 101.44(7)
N1 Hf1 C29 96.87(7)
C36 Hf1 C29 118.07(8)
N1 Hf1 C22 152.81(7)
C36 Hf1 C22 96.50(8)
C29 Hf1 C22 92.44(8)
N1 Hf1 P1 69.74(5)
C36 Hf1 P1 112.38(6)
C29 Hf1 P1 129.46(6)
C22 Hf1 P1 84.63(6)
C6 N1 C7 120.70(16)
C6 N1 Hf1 135.01(13)
C7 N1 Hf1 104.28(12)
C5 P1 C16 106.58(9)
C5 P1 C10 105.10(9)
C16 P1 C10 109.18(9)
C5 P1 Hf1 102.52(7)
C16 P1 Hf1 130.03(7)
C10 P1 Hf1 101.08(6)
C2 C1 C6 120.83(19)
C1 C2 C3 121.7(2)
C4 C3 C2 118.5(2)
C3 C4 C5 120.44(19)
C4 C5 C6 121.94(19)
C4 C5 P1 124.80(16)
C6 C5 P1 113.25(15)
N1 C6 C1 126.77(18)
N1 C6 C5 116.66(18)
C1 C6 C5 116.57(18)
N1 C7 C8 112.79(18)
N1 C7 C9 115.36(17)
C8 C7 C9 112.45(18)
C11 C10 C15 119.12(19)
C11 C10 P1 120.87(15)
C15 C10 P1 119.47(15)
C12 C11 C10 120.43(19)
C13 C12 C11 120.17(19)
C12 C13 C14 119.9(2)
C15 C14 C13 120.4(2)
C14 C15 C10 119.97(19)
C21 C16 C17 119.64(19)
C21 C16 P1 124.31(15)
C17 C16 P1 116.05(15)
C18 C17 C16 120.2(2)
C19 C18 C17 119.9(2)
C18 C19 C20 120.3(2)
C21 C20 C19 120.1(2)
C20 C21 C16 119.84(19)
C23 C22 Hf1 128.53(15)
C24 C23 C28 116.5(2)
C24 C23 C22 122.1(2)
C28 C23 C22 121.33(19)
C25 C24 C23 121.5(2)
C26 C25 C24 120.7(2)
C25 C26 C27 118.8(2)
C28 C27 C26 120.5(2)
C27 C28 C23 121.8(2)
C30 C29 Hf1 102.26(13)
C31 C30 C35 116.9(2)
C31 C30 C29 121.5(2)
C35 C30 C29 121.6(2)
C32 C31 C30 121.9(2)
C31 C32 C33 120.5(2)
C34 C33 C32 119.0(2)
C33 C34 C35 120.9(2)
C34 C35 C30 120.9(2)
C37 C36 Hf1 116.88(14)
C38 C37 C42 116.9(2)
C38 C37 C36 121.9(2)
C42 C37 C36 121.2(2)
C39 C38 C37 121.3(2)
C40 C39 C38 120.8(2)
C39 C40 C41 119.1(2)
C40 C41 C42 120.5(2)
C41 C42 C37 121.4(2)

loop_
_geom_bond_atom_site_label_1
_geom_bond_atom_site_label_2
_geom_bond_distance
Hf1 N1 2.1092(17)
Hf1 C36 2.231(2)
Hf1 C29 2.247(2)
Hf1 C22 2.293(2)
Hf1 P1 2.6808(5)
N1 C6 1.393(3)
N1 C7 1.483(3)
P1 C5 1.801(2)
P1 C16 1.807(2)
P1 C10 1.827(2)
C1 C2 1.385(3)
C1 C6 1.404(3)
C2 C3 1.387(3)
C3 C4 1.380(3)
C4 C5 1.388(3)
C5 C6 1.410(3)
C7 C8 1.528(3)
C7 C9 1.540(3)
C10 C11 1.395(3)
C10 C15 1.399(3)
C11 C12 1.385(3)
C12 C13 1.383(3)
C13 C14 1.387(3)
C14 C15 1.385(3)
C16 C21 1.390(3)
C16 C17 1.394(3)
C17 C18 1.384(3)
C18 C19 1.380(3)
C19 C20 1.387(3)
C20 C21 1.386(3)
C22 C23 1.496(3)
C23 C24 1.403(3)
C23 C28 1.403(3)
C24 C25 1.387(3)
C25 C26 1.385(3)
C26 C27 1.386(3)
C27 C28 1.384(3)
C29 C30 1.491(3)
C30 C31 1.401(3)
C30 C35 1.405(3)
C31 C32 1.379(3)
C32 C33 1.386(4)
C33 C34 1.380(3)
C34 C35 1.392(3)
C36 C37 1.487(3)
C37 C38 1.398(3)
C37 C42 1.403(3)
C38 C39 1.387(3)
C39 C40 1.376(4)
C40 C41 1.384(4)
C41 C42 1.384(4)
